data_7059087
loop_
_publ_author_name
'Chen, Xi'
'Li, Zhao'
'Wei, Rong-jia'
'Li, Bao'
'Zhang, Tian-le'
'Tao, Jun'

_publ_section_title
;
 Template controlled synthesis of cluster-based porous coordination
 polymers: crystal structure, magnetism and adsorption
;
_journal_issue 9
_journal_name_full 'New Journal of Chemistry'
_journal_page_first 7333
_journal_paper_doi 10.1039/C5NJ01417D
_journal_volume 39
_journal_year 2015
_chemical_formula_sum 'C26 H24 Co3 N10 O10'
_chemical_formula_weight 813.34
_space_group_IT_number 14
_space_group_name_Hall '-P 2yn'
_space_group_name_H-M_alt 'P 1 21/n 1'
_symmetry_cell_setting monoclinic
_symmetry_space_group_name_H-M 'P 1 21/n 1'
_atom_sites_solution_hydrogens geom
_atom_sites_solution_primary direct
_atom_sites_solution_secondary difmap
_audit_creation_method SHELXL-97
_audit_update_record
;
2015-07-06 deposited with the CCDC.
2015-07-15 downloaded from the CCDC.
;
_cell_angle_alpha 90.00
_cell_angle_beta 98.925(12)
_cell_angle_gamma 90.00
_cell_formula_units_Z 2
_cell_length_a 9.2691(12)
_cell_length_b 9.3354(13)
_cell_length_c 18.669(3)
_cell_measurement_reflns_used 2422
_cell_measurement_temperature 293(2)
_cell_measurement_theta_max 27.4680
_cell_measurement_theta_min 3.9710
_cell_volume 1595.9(4)
_computing_cell_refinement 'CrysAlis RED, Oxford Diffraction Ltd.'
_computing_data_collection 'CrysAlis CCD, Oxford Diffraction Ltd.'
_computing_data_reduction 'CrysAlis RED, Oxford Diffraction Ltd.'
_computing_molecular_graphics diamond
_computing_publication_material publcif
_computing_structure_refinement 'SHELXL-97 (Sheldrick, 1997)'
_computing_structure_solution 'SHELXS-97 (Sheldrick, 1990)'
_diffrn_ambient_temperature 293(2)
_diffrn_measured_fraction_theta_full 0.981
_diffrn_measured_fraction_theta_max 0.981
_diffrn_measurement_device_type 'Oxford Gemini S Ultra'
_diffrn_radiation_monochromator graphite
_diffrn_radiation_source 'fine-focus sealed tube'
_diffrn_radiation_type MoK\a
_diffrn_radiation_wavelength 0.71073
_diffrn_reflns_av_R_equivalents 0.0685
_diffrn_reflns_av_unetI/netI 0.0878
_diffrn_reflns_limit_h_max 11
_diffrn_reflns_limit_h_min -11
_diffrn_reflns_limit_k_max 11
_diffrn_reflns_limit_k_min -11
_diffrn_reflns_limit_l_max 16
_diffrn_reflns_limit_l_min -22
_diffrn_reflns_number 6932
_diffrn_reflns_theta_full 25.50
_diffrn_reflns_theta_max 25.50
_diffrn_reflns_theta_min 3.42
_exptl_absorpt_coefficient_mu 1.612
_exptl_absorpt_correction_T_max 0.851
_exptl_absorpt_correction_T_min 0.623
_exptl_absorpt_correction_type multi-scan
_exptl_absorpt_process_details
;
CrysAlis RED, Oxford Diffraction Ltd.,
Version 1.171.32.4 (release 27-04-2006 CrysAlis171 .NET)
(compiled Apr 27 2007,17:53:11)
Empirical absorption correction using spherical harmonics,
implemented in SCALE3 ABSPACK scaling algorithm.
;
_exptl_crystal_colour red
_exptl_crystal_density_diffrn 1.693
_exptl_crystal_density_method 'not measured'
_exptl_crystal_description block
_exptl_crystal_F_000 822
_exptl_crystal_size_max 0.3
_exptl_crystal_size_mid 0.3
_exptl_crystal_size_min 0.1
_refine_diff_density_max 0.790
_refine_diff_density_min -0.758
_refine_diff_density_rms 0.137
_refine_ls_extinction_method none
_refine_ls_goodness_of_fit_ref 1.011
_refine_ls_hydrogen_treatment constr
_refine_ls_matrix_type full
_refine_ls_number_parameters 223
_refine_ls_number_reflns 2916
_refine_ls_number_restraints 0
_refine_ls_restrained_S_all 1.011
_refine_ls_R_factor_all 0.0699
_refine_ls_R_factor_gt 0.0504
_refine_ls_shift/su_max 0.001
_refine_ls_shift/su_mean 0.000
_refine_ls_structure_factor_coef Fsqd
_refine_ls_weighting_details 'calc w=1/[\s^2^(Fo^2^)+(0.0504P)^2^+2.8985P] where P=(Fo^2^+2Fc^2^)/3'
_refine_ls_weighting_scheme calc
_refine_ls_wR_factor_gt 0.1121
_refine_ls_wR_factor_ref 0.1353
_reflns_number_gt 2262
_reflns_number_total 2916
_reflns_threshold_expression >2sigma(I)
_cod_data_source_file c5nj01417d2.cif
_cod_data_source_block compound1
_cod_original_sg_symbol_H-M P2(1)/n
_cod_database_code 7059087

loop_
_symmetry_equiv_pos_as_xyz
'x, y, z'
'-x+1/2, y+1/2, -z+1/2'
'-x, -y, -z'
'x-1/2, -y-1/2, z-1/2'

loop_
_atom_site_label
_atom_site_type_symbol
_atom_site_fract_x
_atom_site_fract_y
_atom_site_fract_z
_atom_site_U_iso_or_equiv
_atom_site_adp_type
_atom_site_occupancy
_atom_site_symmetry_multiplicity
_atom_site_calc_flag
_atom_site_refinement_flags
Co1 Co 1.45371(6) 0.22141(6) 0.62579(3) 0.0097(2) Uani 1 1 d .
O3 O 1.4697(3) -0.0135(3) 0.61456(16) 0.0116(7) Uani 1 1 d .
O1 O 0.7057(3) 0.0715(3) 0.53746(16) 0.0133(7) Uani 1 1 d .
N2 N 1.4621(4) -0.5516(4) 0.63787(19) 0.0114(8) Uani 1 1 d .
O2 O 0.6784(3) 0.2270(3) 0.62769(16) 0.0125(7) Uani 1 1 d .
O4 O 1.5996(3) -0.0586(3) 0.72390(18) 0.0213(8) Uani 1 1 d .
N1 N 1.2203(4) 0.2034(4) 0.6271(2) 0.0132(8) Uani 1 1 d .
C7 C 1.3821(5) -0.4577(5) 0.5937(3) 0.0155(10) Uani 1 1 d .
H7A H 1.3116 -0.4934 0.5571 0.019 Uiso 1 1 calc R
N3 N 1.4101(4) 0.2047(4) 0.5129(2) 0.0128(8) Uani 1 1 d .
N4 N 1.2986(4) 0.2492(4) 0.4761(2) 0.0151(9) Uani 1 1 d .
C3 C 0.9156(5) 0.1729(5) 0.6048(2) 0.0122(9) Uani 1 1 d .
C4 C 1.0054(4) 0.0628(5) 0.5879(2) 0.0130(10) Uani 1 1 d .
H4A H 0.9652 -0.0230 0.5689 0.016 Uiso 1 1 calc R
N5 N 1.1942(5) 0.2908(5) 0.4415(2) 0.0284(11) Uani 1 1 d .
C6 C 0.7518(4) 0.1566(5) 0.5889(2) 0.0122(10) Uani 1 1 d .
C2 C 0.9816(5) 0.2977(5) 0.6342(3) 0.0169(10) Uani 1 1 d .
H2A H 0.9253 0.3732 0.6470 0.020 Uiso 1 1 calc R
C8 C 1.3995(5) -0.3108(5) 0.5998(2) 0.0149(10) Uani 1 1 d .
H8A H 1.3408 -0.2494 0.5686 0.018 Uiso 1 1 calc R
C11 C 1.5678(5) -0.4984(5) 0.6895(2) 0.0148(10) Uani 1 1 d .
H11A H 1.6261 -0.5619 0.7196 0.018 Uiso 1 1 calc R
C5 C 1.1545(5) 0.0816(5) 0.5996(2) 0.0148(10) Uani 1 1 d .
H5A H 1.2130 0.0069 0.5880 0.018 Uiso 1 1 calc R
C10 C 1.5917(5) -0.3536(5) 0.6988(3) 0.0164(10) Uani 1 1 d .
H10A H 1.6643 -0.3204 0.7351 0.020 Uiso 1 1 calc R
C9 C 1.5064(5) -0.2566(5) 0.6535(2) 0.0148(10) Uani 1 1 d .
C1 C 1.1319(5) 0.3082(5) 0.6442(2) 0.0155(10) Uani 1 1 d .
H1A H 1.1746 0.3926 0.6638 0.019 Uiso 1 1 calc R
O5 O 1.5055(3) 0.2004(3) 0.73920(16) 0.0154(7) Uani 1 1 d .
H5 H 1.5407 0.1165 0.7462 0.018 Uiso 1 1 d R
C13 C 1.4094(5) 0.2166(5) 0.7918(3) 0.0222(11) Uani 1 1 d .
H13A H 1.4627 0.2009 0.8394 0.033 Uiso 1 1 calc R
H13B H 1.3315 0.1481 0.7823 0.033 Uiso 1 1 calc R
H13C H 1.3694 0.3117 0.7888 0.033 Uiso 1 1 calc R
C12 C 1.5302(4) -0.0981(5) 0.6653(2) 0.0112(9) Uani 1 1 d .
Co2 Co 1.5000 0.0000 0.5000 0.0100(2) Uani 1 2 d S

loop_
_atom_site_aniso_label
_atom_site_aniso_U_11
_atom_site_aniso_U_22
_atom_site_aniso_U_33
_atom_site_aniso_U_23
_atom_site_aniso_U_13
_atom_site_aniso_U_12
Co1 0.0073(3) 0.0096(3) 0.0117(4) -0.0014(2) -0.0001(2) 0.0000(2)
O3 0.0116(15) 0.0099(15) 0.0132(17) 0.0001(13) 0.0017(12) 0.0005(13)
O1 0.0078(14) 0.0176(16) 0.0140(17) -0.0024(14) -0.0004(12) 0.0000(13)
N2 0.0091(17) 0.0106(19) 0.015(2) -0.0034(16) 0.0027(15) -0.0023(16)
O2 0.0095(15) 0.0087(15) 0.0194(18) -0.0040(13) 0.0025(13) -0.0019(13)
O4 0.0243(18) 0.0163(16) 0.0199(19) 0.0004(14) -0.0066(15) 0.0010(15)
N1 0.0127(19) 0.016(2) 0.010(2) -0.0016(16) 0.0013(15) 0.0028(16)
C7 0.010(2) 0.017(2) 0.019(3) -0.003(2) -0.0004(19) 0.0013(19)
N3 0.0095(19) 0.0139(19) 0.015(2) 0.0008(16) 0.0018(16) 0.0011(16)
N4 0.014(2) 0.015(2) 0.016(2) 0.0011(17) 0.0030(17) -0.0033(18)
C3 0.011(2) 0.013(2) 0.012(2) 0.0028(18) 0.0009(18) -0.0013(19)
C4 0.014(2) 0.011(2) 0.015(2) -0.0073(19) 0.0023(18) -0.0037(19)
N5 0.023(2) 0.038(3) 0.021(2) 0.001(2) -0.0096(19) 0.013(2)
C6 0.009(2) 0.011(2) 0.016(2) 0.002(2) 0.0011(18) -0.0010(19)
C2 0.013(2) 0.019(2) 0.019(3) -0.005(2) 0.0036(19) 0.000(2)
C8 0.013(2) 0.015(2) 0.016(3) 0.0052(19) 0.0004(19) 0.0006(19)
C11 0.013(2) 0.019(2) 0.013(2) 0.0035(19) 0.0017(18) 0.0022(19)
C5 0.011(2) 0.011(2) 0.021(3) -0.0044(19) -0.0006(19) 0.0015(18)
C10 0.014(2) 0.016(2) 0.018(3) -0.002(2) -0.0013(19) -0.003(2)
C9 0.016(2) 0.019(2) 0.011(2) -0.0017(19) 0.0056(19) -0.004(2)
C1 0.013(2) 0.016(2) 0.018(3) -0.004(2) 0.0039(19) -0.006(2)
O5 0.0168(16) 0.0135(16) 0.0158(18) 0.0020(13) 0.0028(13) 0.0027(13)
C13 0.021(3) 0.031(3) 0.015(3) -0.005(2) 0.005(2) 0.005(2)
C12 0.009(2) 0.015(2) 0.009(2) -0.0010(19) -0.0007(17) 0.0003(19)
Co2 0.0068(4) 0.0109(4) 0.0118(5) -0.0021(3) -0.0005(3) 0.0003(3)

loop_
_atom_type_symbol
_atom_type_description
_atom_type_scat_dispersion_real
_atom_type_scat_dispersion_imag
_atom_type_scat_source
C C 0.0033 0.0016 'International Tables Vol C Tables 4.2.6.8 and 6.1.1.4'
H H 0.0000 0.0000 'International Tables Vol C Tables 4.2.6.8 and 6.1.1.4'
N N 0.0061 0.0033 'International Tables Vol C Tables 4.2.6.8 and 6.1.1.4'
O O 0.0106 0.0060 'International Tables Vol C Tables 4.2.6.8 and 6.1.1.4'
Co Co 0.3494 0.9721 'International Tables Vol C Tables 4.2.6.8 and 6.1.1.4'

loop_
_geom_angle_atom_site_label_1
_geom_angle_atom_site_label_2
_geom_angle_atom_site_label_3
_geom_angle
_geom_angle_site_symmetry_1
_geom_angle_site_symmetry_3
O2 Co1 N3 93.20(13) 1_655 .
O2 Co1 O5 85.04(12) 1_655 .
N3 Co1 O5 170.16(13) . .
O2 Co1 N2 87.30(12) 1_655 1_565
N3 Co1 N2 100.33(14) . 1_565
O5 Co1 N2 89.28(13) . 1_565
O2 Co1 N1 176.59(13) 1_655 .
N3 Co1 N1 88.19(14) . .
O5 Co1 N1 93.05(13) . .
N2 Co1 N1 95.51(13) 1_565 .
O2 Co1 O3 86.84(11) 1_655 .
N3 Co1 O3 80.54(12) . .
O5 Co1 O3 89.69(11) . .
N2 Co1 O3 174.13(12) 1_565 .
N1 Co1 O3 90.33(12) . .
C12 O3 Co2 129.8(3) . .
C12 O3 Co1 124.3(3) . .
Co2 O3 Co1 93.19(11) . .
C6 O1 Co2 130.7(3) . 1_455
C7 N2 C11 117.8(4) . .
C7 N2 Co1 125.1(3) . 1_545
C11 N2 Co1 116.7(3) . 1_545
C6 O2 Co1 127.5(3) . 1_455
C1 N1 C5 116.5(4) . .
C1 N1 Co1 126.1(3) . .
C5 N1 Co1 116.8(3) . .
N2 C7 C8 123.3(4) . .
N2 C7 H7A 118.3 . .
C8 C7 H7A 118.3 . .
N4 N3 Co1 123.8(3) . .
N4 N3 Co2 123.9(3) . .
Co1 N3 Co2 99.48(15) . .
N5 N4 N3 179.9(6) . .
C2 C3 C4 117.9(4) . .
C2 C3 C6 122.0(4) . .
C4 C3 C6 120.1(4) . .
C5 C4 C3 119.5(4) . .
C5 C4 H4A 120.3 . .
C3 C4 H4A 120.3 . .
O2 C6 O1 128.0(4) . .
O2 C6 C3 117.0(4) . .
O1 C6 C3 115.0(4) . .
C1 C2 C3 119.1(4) . .
C1 C2 H2A 120.4 . .
C3 C2 H2A 120.4 . .
C7 C8 C9 118.7(4) . .
C7 C8 H8A 120.6 . .
C9 C8 H8A 120.6 . .
N2 C11 C10 122.2(4) . .
N2 C11 H11A 118.9 . .
C10 C11 H11A 118.9 . .
N1 C5 C4 123.4(4) . .
N1 C5 H5A 118.3 . .
C4 C5 H5A 118.3 . .
C11 C10 C9 119.6(4) . .
C11 C10 H10A 120.2 . .
C9 C10 H10A 120.2 . .
C8 C9 C10 118.3(4) . .
C8 C9 C12 122.3(4) . .
C10 C9 C12 119.4(4) . .
N1 C1 C2 123.7(4) . .
N1 C1 H1A 118.1 . .
C2 C1 H1A 118.1 . .
C13 O5 Co1 127.6(3) . .
C13 O5 H5 104.9 . .
Co1 O5 H5 105.2 . .
O5 C13 H13A 109.5 . .
O5 C13 H13B 109.5 . .
H13A C13 H13B 109.5 . .
O5 C13 H13C 109.5 . .
H13A C13 H13C 109.5 . .
H13B C13 H13C 109.5 . .
O4 C12 O3 125.0(4) . .
O4 C12 C9 117.9(4) . .
O3 C12 C9 117.0(4) . .
O1 Co2 O1 180.0 3_756 1_655
O1 Co2 N3 88.33(13) 3_756 .
O1 Co2 N3 91.67(13) 1_655 .
O1 Co2 N3 91.67(13) 3_756 3_856
O1 Co2 N3 88.33(13) 1_655 3_856
N3 Co2 N3 180.0(2) . 3_856
O1 Co2 O3 93.49(11) 3_756 .
O1 Co2 O3 86.51(11) 1_655 .
N3 Co2 O3 80.15(12) . .
N3 Co2 O3 99.85(12) 3_856 .
O1 Co2 O3 86.51(11) 3_756 3_856
O1 Co2 O3 93.49(11) 1_655 3_856
N3 Co2 O3 99.85(12) . 3_856
N3 Co2 O3 80.15(12) 3_856 3_856
O3 Co2 O3 180.000(1) . 3_856

loop_
_geom_bond_atom_site_label_1
_geom_bond_atom_site_label_2
_geom_bond_distance
_geom_bond_site_symmetry_2
Co1 O2 2.078(3) 1_655
Co1 N3 2.089(4) .
Co1 O5 2.106(3) .
Co1 N2 2.131(4) 1_565
Co1 N1 2.174(4) .
Co1 O3 2.210(3) .
O3 C12 1.293(5) .
O3 Co2 2.204(3) .
O1 C6 1.269(5) .
O1 Co2 2.039(3) 1_455
N2 C7 1.345(6) .
N2 C11 1.358(6) .
N2 Co1 2.131(4) 1_545
O2 C6 1.254(5) .
O2 Co1 2.078(3) 1_455
O4 C12 1.236(5) .
N1 C1 1.346(6) .
N1 C5 1.353(6) .
C7 C8 1.384(6) .
C7 H7A 0.9300 .
N3 N4 1.222(5) .
N3 Co2 2.114(3) .
N4 N5 1.144(5) .
C3 C2 1.389(6) .
C3 C4 1.389(6) .
C3 C6 1.508(6) .
C4 C5 1.377(6) .
C4 H4A 0.9300 .
C2 C1 1.380(6) .
C2 H2A 0.9300 .
C8 C9 1.391(6) .
C8 H8A 0.9300 .
C11 C10 1.377(6) .
C11 H11A 0.9300 .
C5 H5A 0.9300 .
C10 C9 1.398(6) .
C10 H10A 0.9300 .
C9 C12 1.507(6) .
C1 H1A 0.9300 .
O5 C13 1.432(6) .
O5 H5 0.8499 .
C13 H13A 0.9600 .
C13 H13B 0.9600 .
C13 H13C 0.9600 .
Co2 O1 2.039(3) 3_756
Co2 O1 2.039(3) 1_655
Co2 N3 2.114(3) 3_856
Co2 O3 2.204(3) 3_856

loop_
_geom_torsion_atom_site_label_1
_geom_torsion_atom_site_label_2
_geom_torsion_atom_site_label_3
_geom_torsion_atom_site_label_4
_geom_torsion
_geom_torsion_site_symmetry_1
_geom_torsion_site_symmetry_4
O2 Co1 O3 C12 69.7(3) 1_655 .
N3 Co1 O3 C12 163.5(3) . .
O5 Co1 O3 C12 -15.3(3) . .
N2 Co1 O3 C12 64.6(13) 1_565 .
N1 Co1 O3 C12 -108.4(3) . .
O2 Co1 O3 Co2 -74.87(11) 1_655 .
N3 Co1 O3 Co2 18.91(12) . .
O5 Co1 O3 Co2 -159.93(12) . .
N2 Co1 O3 Co2 -80.0(12) 1_565 .
N1 Co1 O3 Co2 107.02(12) . .
O2 Co1 N1 C1 135(2) 1_655 .
N3 Co1 N1 C1 -110.4(4) . .
O5 Co1 N1 C1 79.4(4) . .
N2 Co1 N1 C1 -10.2(4) 1_565 .
O3 Co1 N1 C1 169.1(4) . .
O2 Co1 N1 C5 -54(2) 1_655 .
N3 Co1 N1 C5 60.7(3) . .
O5 Co1 N1 C5 -109.6(3) . .
N2 Co1 N1 C5 160.9(3) 1_565 .
O3 Co1 N1 C5 -19.9(3) . .
C11 N2 C7 C8 -2.0(6) . .
Co1 N2 C7 C8 -174.4(3) 1_545 .
O2 Co1 N3 N4 -151.3(3) 1_655 .
O5 Co1 N3 N4 129.2(7) . .
N2 Co1 N3 N4 -63.5(4) 1_565 .
N1 Co1 N3 N4 31.8(3) . .
O3 Co1 N3 N4 122.4(4) . .
O2 Co1 N3 Co2 66.26(14) 1_655 .
O5 Co1 N3 Co2 -13.2(8) . .
N2 Co1 N3 Co2 154.10(13) 1_565 .
N1 Co1 N3 Co2 -110.63(15) . .
O3 Co1 N3 Co2 -20.00(12) . .
Co1 N3 N4 N5 -153(100) . .
Co2 N3 N4 N5 -19(100) . .
C2 C3 C4 C5 -1.1(7) . .
C6 C3 C4 C5 177.0(4) . .
Co1 O2 C6 O1 3.8(7) 1_455 .
Co1 O2 C6 C3 -175.8(3) 1_455 .
Co2 O1 C6 O2 -5.2(7) 1_455 .
Co2 O1 C6 C3 174.5(3) 1_455 .
C2 C3 C6 O2 -28.6(6) . .
C4 C3 C6 O2 153.4(4) . .
C2 C3 C6 O1 151.7(4) . .
C4 C3 C6 O1 -26.3(6) . .
C4 C3 C2 C1 1.1(7) . .
C6 C3 C2 C1 -176.9(4) . .
N2 C7 C8 C9 1.0(7) . .
C7 N2 C11 C10 1.9(6) . .
Co1 N2 C11 C10 174.9(3) 1_545 .
C1 N1 C5 C4 0.9(7) . .
Co1 N1 C5 C4 -171.1(4) . .
C3 C4 C5 N1 0.1(7) . .
N2 C11 C10 C9 -0.8(7) . .
C7 C8 C9 C10 0.1(7) . .
C7 C8 C9 C12 -178.3(4) . .
C11 C10 C9 C8 -0.2(7) . .
C11 C10 C9 C12 178.3(4) . .
C5 N1 C1 C2 -0.8(7) . .
Co1 N1 C1 C2 170.3(3) . .
C3 C2 C1 N1 -0.2(7) . .
O2 Co1 O5 C13 166.2(4) 1_655 .
N3 Co1 O5 C13 -113.7(8) . .
N2 Co1 O5 C13 78.8(3) 1_565 .
N1 Co1 O5 C13 -16.7(4) . .
O3 Co1 O5 C13 -107.0(3) . .
Co2 O3 C12 O4 123.5(4) . .
Co1 O3 C12 O4 -7.6(6) . .
Co2 O3 C12 C9 -60.2(5) . .
Co1 O3 C12 C9 168.6(3) . .
C8 C9 C12 O4 162.2(4) . .
C10 C9 C12 O4 -16.3(6) . .
C8 C9 C12 O3 -14.4(6) . .
C10 C9 C12 O3 167.2(4) . .
N4 N3 Co2 O1 -28.5(4) . 3_756
Co1 N3 Co2 O1 113.92(14) . 3_756
N4 N3 Co2 O1 151.5(4) . 1_655
Co1 N3 Co2 O1 -66.08(14) . 1_655
N4 N3 Co2 N3 117(100) . 3_856
Co1 N3 Co2 N3 -100(100) . 3_856
N4 N3 Co2 O3 -122.3(4) . .
Co1 N3 Co2 O3 20.09(12) . .
N4 N3 Co2 O3 57.7(4) . 3_856
Co1 N3 Co2 O3 -159.91(12) . 3_856
C12 O3 Co2 O1 112.1(3) . 3_756
Co1 O3 Co2 O1 -106.39(11) . 3_756
C12 O3 Co2 O1 -67.9(3) . 1_655
Co1 O3 Co2 O1 73.61(11) . 1_655
C12 O3 Co2 N3 -160.2(4) . .
Co1 O3 Co2 N3 -18.70(12) . .
C12 O3 Co2 N3 19.8(4) . 3_856
Co1 O3 Co2 N3 161.30(12) . 3_856
C12 O3 Co2 O3 159(100) . 3_856
Co1 O3 Co2 O3 -59(100) . 3_856
